data_7103533
loop_
_publ_author_name
'Stephen, Emma'
'Blake, Alexander J'
'Davies, E Stephen'
'McMaster, Jonathan'
'Schr\"oder, Martin'

_publ_section_title
;
 The structural characterisation and elucidation of the electronic
 structure of the mononuclear Pt(iii) complex [Pt([9]aneS(3))(2)](3+)
 ([9]aneS(3) = 1,4,7-trithiacyclononane).
;
_journal_issue 44
_journal_name_full 'Chemical communications (Cambridge, England)'
_journal_page_first 5707
_journal_page_last 5709
_journal_paper_doi 10.1039/b811645h
_journal_year 2008
_chemical_formula_moiety 'C12 H24 Pt S6 3+, 3(P F6 -), C2 H3 N'
_chemical_formula_sum 'C14 H27 F18 N P3 Pt S6'
_chemical_formula_weight 1031.73
_chemical_name_systematic
;
?
;
_space_group_IT_number 19
_symmetry_cell_setting orthorhombic
_symmetry_space_group_name_Hall 'P 2ac 2ab'
_symmetry_space_group_name_H-M 'P 21 21 21'
_atom_sites_solution_hydrogens 'MeCN H atoms from delta-F; others placed geometrically'
_atom_sites_solution_primary direct
_atom_sites_solution_secondary difmap
_audit_creation_method 'enCIFer editing of SHELXL97 CIF output'
_cell_angle_alpha 90.00
_cell_angle_beta 90.00
_cell_angle_gamma 90.00
_cell_formula_units_Z 4
_cell_length_a 9.2153(5)
_cell_length_b 17.3138(9)
_cell_length_c 18.8681(10)
_cell_measurement_reflns_used 11984
_cell_measurement_temperature 150(2)
_cell_measurement_theta_max 27.5
_cell_measurement_theta_min 2.45
_cell_volume 3010.4(5)
_computing_cell_refinement 'Bruker SAINT version 6.36A (Bruker, 2000)'
_computing_data_collection 'Bruker SMART version 5.625 (Bruker, 2001)'
_computing_data_reduction 'Bruker SAINT; Bruker SHELXTL (Bruker, 2001)'
_computing_publication_material 'enCIFer (Allen et al., 2004); PLATON (Spek, 2003)'
_computing_structure_refinement 'SHELXL97 (Sheldrick, 1997)'
_computing_structure_solution 'SIR92 (Altomare et al., 1994)'
_diffrn_ambient_temperature 150(2)
_diffrn_measured_fraction_theta_full 0.996
_diffrn_measured_fraction_theta_max 0.996
_diffrn_measurement_device_type 'Bruker SMART APEX CCD area detector'
_diffrn_measurement_method omega
_diffrn_radiation_monochromator graphite
_diffrn_radiation_source 'normal-focus sealed tube'
_diffrn_radiation_type MoK\a
_diffrn_radiation_wavelength 0.71073
_diffrn_reflns_av_R_equivalents 0.038
_diffrn_reflns_av_sigmaI/netI 0.054
_diffrn_reflns_limit_h_max 11
_diffrn_reflns_limit_h_min -11
_diffrn_reflns_limit_k_max 17
_diffrn_reflns_limit_k_min -22
_diffrn_reflns_limit_l_max 20
_diffrn_reflns_limit_l_min -24
_diffrn_reflns_number 18675
_diffrn_reflns_theta_full 27.50
_diffrn_reflns_theta_max 27.53
_diffrn_reflns_theta_min 2.16
_diffrn_standards_decay_% 0
_diffrn_standards_number 0
_exptl_absorpt_coefficient_mu 5.361
_exptl_absorpt_correction_T_max 0.746
_exptl_absorpt_correction_T_min 0.438
_exptl_absorpt_correction_type multi-scan
_exptl_absorpt_process_details '(SADABS 2007/2; Sheldrick, 2007)'
_exptl_crystal_colour yellow
_exptl_crystal_density_diffrn 2.276
_exptl_crystal_density_method 'not measured'
_exptl_crystal_description plate
_exptl_crystal_F_000 1996
_exptl_crystal_size_max 0.26
_exptl_crystal_size_mid 0.23
_exptl_crystal_size_min 0.03
_refine_diff_density_max 1.95
_refine_diff_density_min -1.30
_refine_diff_density_rms 0.16
_refine_ls_abs_structure_details 'Flack H D (1983), Acta Cryst. A39, 876-881'
_refine_ls_abs_structure_Flack 0.012(5)
_refine_ls_extinction_method none
_refine_ls_goodness_of_fit_ref 1.017
_refine_ls_hydrogen_treatment 'rigid rotor; riding model'
_refine_ls_matrix_type full
_refine_ls_number_parameters 404
_refine_ls_number_reflns 6785
_refine_ls_number_restraints 79
_refine_ls_restrained_S_all 1.030
_refine_ls_R_factor_all 0.0347
_refine_ls_R_factor_gt 0.0325
_refine_ls_shift/su_max 0.011
_refine_ls_shift/su_mean 0.001
_refine_ls_structure_factor_coef Fsqd
_refine_ls_weighting_details 'calc w=1/[\s^2^(Fo^2^)+(0.039P)^2^] where P=(Fo^2^+2Fc^2^)/3'
_refine_ls_weighting_scheme calc
_refine_ls_wR_factor_gt 0.0771
_refine_ls_wR_factor_ref 0.0780
_reflns_number_gt 6379
_reflns_number_total 6785
_reflns_threshold_expression I>2\s(I)
_cod_data_source_file b811645h.txt
_cod_data_source_block s3ptpf
_cod_database_code 7103533

loop_
_symmetry_equiv_pos_as_xyz
'x, y, z'
'-x+1/2, -y, z+1/2'
'x+1/2, -y+1/2, -z'
'-x, y+1/2, -z+1/2'

loop_
_atom_site_label
_atom_site_type_symbol
_atom_site_fract_x
_atom_site_fract_y
_atom_site_fract_z
_atom_site_U_iso_or_equiv
_atom_site_adp_type
_atom_site_occupancy
_atom_site_symmetry_multiplicity
_atom_site_calc_flag
_atom_site_refinement_flags
_atom_site_disorder_assembly
_atom_site_disorder_group
Pt Pt 0.52420(2) 0.131726(11) 0.767898(11) 0.01801(6) Uani 1 1 d . . .
S1 S 0.24808(15) 0.15616(8) 0.76054(9) 0.0239(3) Uani 1 1 d . . .
S4 S 0.54694(16) 0.21084(8) 0.66752(8) 0.0258(3) Uani 1 1 d . . .
S7 S 0.48974(15) 0.02520(7) 0.69325(7) 0.0206(3) Uani 1 1 d . . .
C2 C 0.2424(7) 0.2157(4) 0.6809(3) 0.0311(14) Uani 1 1 d . . .
H6A H 0.2301 0.1817 0.6391 0.037 Uiso 1 1 calc R . .
H6B H 0.1569 0.2502 0.6835 0.037 Uiso 1 1 calc R . .
C3 C 0.3771(7) 0.2644(3) 0.6707(4) 0.0307(14) Uani 1 1 d . . .
H5A H 0.3827 0.3022 0.7100 0.037 Uiso 1 1 calc R . .
H5B H 0.3668 0.2938 0.6261 0.037 Uiso 1 1 calc R . .
C5 C 0.5243(7) 0.1435(3) 0.5935(3) 0.0276(12) Uani 1 1 d . . .
H4A H 0.4206 0.1413 0.5799 0.033 Uiso 1 1 calc R . .
H4B H 0.5801 0.1623 0.5522 0.033 Uiso 1 1 calc R . .
C6 C 0.5760(7) 0.0637(3) 0.6135(3) 0.0250(12) Uani 1 1 d . . .
H3A H 0.6823 0.0652 0.6209 0.030 Uiso 1 1 calc R . .
H3B H 0.5566 0.0281 0.5735 0.030 Uiso 1 1 calc R . .
C8 C 0.2965(6) 0.0261(4) 0.6706(4) 0.0280(13) Uani 1 1 d . . .
H2A H 0.2833 0.0560 0.6263 0.034 Uiso 1 1 calc R . .
H2B H 0.2647 -0.0275 0.6613 0.034 Uiso 1 1 calc R . .
C9 C 0.1993(6) 0.0607(3) 0.7279(4) 0.0286(12) Uani 1 1 d . . .
H1A H 0.1982 0.0248 0.7687 0.034 Uiso 1 1 calc R . .
H1B H 0.0992 0.0633 0.7091 0.034 Uiso 1 1 calc R . .
S1' S 0.79985(14) 0.10701(8) 0.76958(9) 0.0266(3) Uani 1 1 d . . .
S4' S 0.50636(17) 0.05217(8) 0.86807(7) 0.0252(3) Uani 1 1 d . . .
S7' S 0.56438(16) 0.23792(8) 0.84243(8) 0.0249(3) Uani 1 1 d . . .
C2' C 0.8095(7) 0.0467(4) 0.8485(4) 0.0333(15) Uani 1 1 d . . .
H1'A H 0.8943 0.0119 0.8442 0.040 Uiso 1 1 calc R . .
H1'B H 0.8258 0.0803 0.8902 0.040 Uiso 1 1 calc R . .
C3' C 0.6755(7) -0.0016(4) 0.8614(4) 0.0324(14) Uani 1 1 d . . .
H2'A H 0.6894 -0.0311 0.9058 0.039 Uiso 1 1 calc R . .
H2'B H 0.6663 -0.0394 0.8223 0.039 Uiso 1 1 calc R . .
C5' C 0.5373(7) 0.1185(3) 0.9421(3) 0.0304(13) Uani 1 1 d . . .
H3'A H 0.4839 0.0999 0.9843 0.037 Uiso 1 1 calc R . .
H3'B H 0.6420 0.1193 0.9538 0.037 Uiso 1 1 calc R . .
C6' C 0.4877(7) 0.1997(4) 0.9243(3) 0.0327(14) Uani 1 1 d . . .
H4'A H 0.5146 0.2344 0.9639 0.039 Uiso 1 1 calc R . .
H4'B H 0.3806 0.1999 0.9204 0.039 Uiso 1 1 calc R . .
C8' C 0.7603(6) 0.2361(4) 0.8604(4) 0.0306(14) Uani 1 1 d . . .
H5'A H 0.7937 0.2894 0.8698 0.037 Uiso 1 1 calc R . .
H5'B H 0.7778 0.2053 0.9038 0.037 Uiso 1 1 calc R . .
C9' C 0.8497(6) 0.2025(3) 0.8006(4) 0.0307(14) Uani 1 1 d . . .
H6'A H 0.9522 0.2008 0.8162 0.037 Uiso 1 1 calc R . .
H6'B H 0.8443 0.2385 0.7599 0.037 Uiso 1 1 calc R . .
P P 0.5442(2) -0.15090(12) 1.03051(10) 0.0401(5) Uani 1 1 d D . .
F1 F 0.4852(4) -0.1368(3) 0.9522(2) 0.0612(13) Uani 1 1 d D . .
F2 F 0.6734(6) -0.2011(4) 1.0001(3) 0.099(2) Uani 1 1 d D . .
F3 F 0.6405(7) -0.0776(4) 1.0245(3) 0.103(3) Uani 1 1 d D . .
F4 F 0.4545(6) -0.2286(3) 1.0368(3) 0.0775(17) Uani 1 1 d D . .
F5 F 0.4126(6) -0.1057(3) 1.0616(3) 0.082(2) Uani 1 1 d D . .
F6 F 0.6037(6) -0.1653(3) 1.1080(2) 0.0621(14) Uani 1 1 d D . .
P' P 0.87027(15) -0.11995(8) 0.66367(9) 0.0315(4) Uani 1 1 d D . .
F1' F 0.7859(13) -0.0654(7) 0.7147(2) 0.039(3) Uiso 0.379(18) 1 d PD A 1
F2' F 0.7502(9) -0.1830(6) 0.6717(5) 0.035(3) Uiso 0.379(18) 1 d PD A 1
F3' F 0.7867(4) -0.0854(2) 0.5993(2) 0.0565(12) Uani 1 1 d D A .
F4' F 0.9537(4) -0.1555(2) 0.72816(19) 0.0645(13) Uani 1 1 d D . .
F5' F 0.9906(10) -0.0577(7) 0.6552(6) 0.060(4) Uiso 0.379(18) 1 d PD A 1
F6' F 0.9555(13) -0.1741(7) 0.6124(2) 0.040(3) Uiso 0.379(18) 1 d PD A 1
F11' F 0.8375(15) -0.0464(5) 0.7074(4) 0.051(3) Uiso 0.435(18) 1 d PD A 2
F12' F 0.7273(6) -0.1590(8) 0.6897(5) 0.057(4) Uiso 0.435(18) 1 d PD A 2
F15' F 1.0144(6) -0.0840(8) 0.6359(5) 0.057(4) Uiso 0.435(18) 1 d PD A 2
F16' F 0.9054(16) -0.1941(5) 0.6188(4) 0.054(4) Uiso 0.435(18) 1 d PD A 2
F21' F 0.926(3) -0.0384(4) 0.6840(10) 0.110(14) Uiso 0.188(11) 1 d PD A 3
F22' F 0.7350(13) -0.1068(17) 0.7114(5) 0.075(10) Uiso 0.188(11) 1 d PD A 3
F25' F 1.0051(12) -0.1327(16) 0.6163(5) 0.057(8) Uiso 0.188(11) 1 d PD A 3
F26' F 0.812(3) -0.2013(4) 0.6442(10) 0.081(11) Uiso 0.188(11) 1 d PD A 3
P" P 0.11234(18) 0.09517(10) 0.98680(9) 0.0277(3) Uani 1 1 d . . .
F1" F -0.0211(5) 0.1504(2) 0.9662(2) 0.0419(9) Uani 1 1 d . . .
F2" F 0.1633(6) 0.0925(2) 0.9053(2) 0.0507(12) Uani 1 1 d . . .
F3" F 0.2103(4) 0.1698(2) 1.0010(2) 0.0407(10) Uani 1 1 d . . .
F4" F 0.0108(5) 0.0210(2) 0.97364(19) 0.0396(9) Uani 1 1 d . . .
F5" F 0.0628(4) 0.0979(2) 1.0676(2) 0.0392(9) Uani 1 1 d . . .
F6" F 0.2432(5) 0.0398(3) 1.0077(3) 0.0510(11) Uani 1 1 d . . .
C1S C 0.1670(8) -0.1292(5) 0.8924(5) 0.055(2) Uani 1 1 d . . .
H1S1 H 0.1863 -0.1792 0.9148 0.082 Uiso 1 1 calc R . .
H1S2 H 0.0648 -0.1266 0.8783 0.082 Uiso 1 1 calc R . .
H1S3 H 0.1883 -0.0876 0.9260 0.082 Uiso 1 1 calc R . .
C2S C 0.2582(8) -0.1208(4) 0.8302(4) 0.0409(17) Uani 1 1 d . . .
N3S N 0.3298(8) -0.1156(4) 0.7821(4) 0.0576(19) Uani 1 1 d . . .

loop_
_atom_site_aniso_label
_atom_site_aniso_U_11
_atom_site_aniso_U_22
_atom_site_aniso_U_33
_atom_site_aniso_U_23
_atom_site_aniso_U_13
_atom_site_aniso_U_12
Pt 0.01782(9) 0.01698(9) 0.01924(10) -0.00043(8) -0.00046(8) -0.00123(7)
S1 0.0241(6) 0.0238(6) 0.0238(7) -0.0002(6) 0.0013(6) 0.0028(5)
S4 0.0294(8) 0.0203(6) 0.0277(7) 0.0028(6) 0.0028(6) -0.0015(6)
S7 0.0206(6) 0.0196(6) 0.0217(6) -0.0021(5) 0.0004(6) -0.0001(5)
C2 0.032(3) 0.036(3) 0.026(3) 0.004(3) -0.005(3) 0.013(3)
C3 0.035(3) 0.025(3) 0.032(3) 0.006(3) 0.005(3) 0.009(3)
C5 0.033(3) 0.034(3) 0.016(2) 0.001(2) 0.002(2) -0.006(3)
C6 0.026(3) 0.028(3) 0.021(3) -0.006(2) 0.004(2) 0.001(2)
C8 0.019(2) 0.028(3) 0.037(4) -0.004(3) -0.006(3) -0.004(2)
C9 0.023(2) 0.029(3) 0.034(3) -0.001(3) 0.004(3) -0.003(2)
S1' 0.0237(6) 0.0279(7) 0.0283(7) -0.0048(7) 0.0014(7) 0.0004(5)
S4' 0.0284(8) 0.0251(6) 0.0221(6) 0.0021(5) -0.0015(6) -0.0052(6)
S7' 0.0236(7) 0.0221(6) 0.0292(8) -0.0069(6) 0.0018(6) -0.0016(5)
C2' 0.031(3) 0.035(3) 0.034(4) -0.002(3) -0.006(3) 0.010(3)
C3' 0.038(3) 0.031(3) 0.029(3) 0.002(3) -0.006(3) 0.006(3)
C5' 0.033(3) 0.037(3) 0.022(3) -0.005(2) 0.005(2) -0.007(3)
C6' 0.032(3) 0.039(3) 0.027(3) -0.007(2) 0.010(3) -0.008(3)
C8' 0.020(3) 0.029(3) 0.043(4) -0.010(3) -0.003(3) -0.009(2)
C9' 0.020(3) 0.031(3) 0.041(4) -0.007(3) 0.002(3) -0.004(2)
P 0.0305(9) 0.0571(12) 0.0325(9) -0.0186(8) 0.0043(7) -0.0067(8)
F1 0.039(2) 0.102(4) 0.043(2) -0.018(2) -0.009(2) 0.014(3)
F2 0.051(3) 0.178(7) 0.067(4) -0.003(5) 0.008(3) 0.053(4)
F3 0.117(5) 0.125(6) 0.065(4) 0.038(4) -0.026(4) -0.084(5)
F4 0.079(4) 0.046(3) 0.108(5) -0.025(3) -0.026(4) -0.009(3)
F5 0.093(4) 0.076(4) 0.075(4) 0.012(3) 0.052(4) 0.037(3)
F6 0.085(4) 0.067(3) 0.034(3) -0.004(2) -0.008(3) -0.024(3)
P' 0.0265(7) 0.0223(8) 0.0457(10) 0.0016(7) 0.0023(7) 0.0023(6)
F3' 0.051(3) 0.057(3) 0.062(3) 0.014(2) -0.008(2) 0.010(2)
F4' 0.062(3) 0.075(3) 0.056(3) 0.007(3) -0.012(3) 0.012(2)
P" 0.0316(8) 0.0255(8) 0.0260(8) 0.0001(6) 0.0016(7) -0.0007(7)
F1" 0.045(2) 0.0308(19) 0.050(2) -0.0026(16) -0.021(2) 0.0055(18)
F2" 0.079(3) 0.043(2) 0.031(2) -0.0018(18) 0.019(2) -0.013(2)
F3" 0.038(2) 0.036(2) 0.048(3) -0.0050(19) 0.008(2) -0.0099(18)
F4" 0.054(2) 0.0292(18) 0.0356(19) -0.0022(15) 0.004(2) -0.0108(19)
F5" 0.048(2) 0.041(2) 0.0283(19) -0.0014(17) 0.0003(18) -0.0103(19)
F6" 0.048(2) 0.045(3) 0.060(3) -0.005(2) -0.009(2) 0.016(2)
C1S 0.045(4) 0.061(5) 0.059(5) -0.001(5) 0.004(4) 0.009(4)
C2S 0.038(3) 0.023(3) 0.061(5) 0.006(3) -0.010(4) 0.001(3)
N3S 0.061(4) 0.048(4) 0.064(5) 0.020(3) 0.013(4) 0.010(3)

loop_
_atom_type_symbol
_atom_type_description
_atom_type_scat_dispersion_real
_atom_type_scat_dispersion_imag
_atom_type_scat_source
C C 0.0033 0.0016 'International Tables Vol C Tables 4.2.6.8 and 6.1.1.4'
H H 0.0000 0.0000 'International Tables Vol C Tables 4.2.6.8 and 6.1.1.4'
F F 0.0171 0.0103 'International Tables Vol C Tables 4.2.6.8 and 6.1.1.4'
P P 0.1023 0.0942 'International Tables Vol C Tables 4.2.6.8 and 6.1.1.4'
S S 0.1246 0.1234 'International Tables Vol C Tables 4.2.6.8 and 6.1.1.4'
Pt Pt -1.7033 8.3905 'International Tables Vol C Tables 4.2.6.8 and 6.1.1.4'
N N 0.0061 0.0033 'International Tables Vol C Tables 4.2.6.8 and 6.1.1.4'

loop_
_geom_angle_atom_site_label_1
_geom_angle_atom_site_label_2
_geom_angle_atom_site_label_3
_geom_angle
_geom_angle_site_symmetry_1
_geom_angle_site_symmetry_3
_geom_angle_publ_flag
S7 Pt S7' 178.70(5) . . ?
S7 Pt S4' 90.72(5) . . ?
S7' Pt S4' 89.33(5) . . ?
S7 Pt S4 89.22(5) . . ?
S7' Pt S4 90.70(6) . . ?
S4' Pt S4 178.88(6) . . ?
S7 Pt S1' 90.59(5) . . ?
S7' Pt S1' 88.12(5) . . ?
S4' Pt S1' 87.80(5) . . ?
S4 Pt S1' 91.08(5) . . ?
S7 Pt S1 87.88(5) . . ?
S7' Pt S1 93.41(5) . . ?
S4' Pt S1 94.04(5) . . ?
S4 Pt S1 87.08(5) . . ?
S1' Pt S1 177.62(6) . . ?
C9 S1 C2 103.2(3) . . ?
C9 S1 Pt 96.47(18) . . ?
C2 S1 Pt 99.5(2) . . ?
C3 S4 C5 104.6(3) . . ?
C3 S4 Pt 101.2(2) . . ?
C5 S4 Pt 103.51(18) . . ?
C6 S7 C8 103.1(3) . . ?
C6 S7 Pt 98.60(19) . . ?
C8 S7 Pt 105.4(2) . . ?
C3 C2 S1 113.4(4) . . ?
C3 C2 H6A 108.9 . . ?
S1 C2 H6A 108.9 . . ?
C3 C2 H6B 108.9 . . ?
S1 C2 H6B 108.9 . . ?
H6A C2 H6B 107.7 . . ?
C2 C3 S4 115.2(4) . . ?
C2 C3 H5A 108.5 . . ?
S4 C3 H5A 108.5 . . ?
C2 C3 H5B 108.5 . . ?
S4 C3 H5B 108.5 . . ?
H5A C3 H5B 107.5 . . ?
C6 C5 S4 110.9(4) . . ?
C6 C5 H4A 109.5 . . ?
S4 C5 H4A 109.5 . . ?
C6 C5 H4B 109.5 . . ?
S4 C5 H4B 109.5 . . ?
H4A C5 H4B 108.0 . . ?
C5 C6 S7 113.7(4) . . ?
C5 C6 H3A 108.8 . . ?
S7 C6 H3A 108.8 . . ?
C5 C6 H3B 108.8 . . ?
S7 C6 H3B 108.8 . . ?
H3A C6 H3B 107.7 . . ?
C9 C8 S7 114.1(4) . . ?
C9 C8 H2A 108.7 . . ?
S7 C8 H2A 108.7 . . ?
C9 C8 H2B 108.7 . . ?
S7 C8 H2B 108.7 . . ?
H2A C8 H2B 107.6 . . ?
C8 C9 S1 116.8(4) . . ?
C8 C9 H1A 108.1 . . ?
S1 C9 H1A 108.1 . . ?
C8 C9 H1B 108.1 . . ?
S1 C9 H1B 108.1 . . ?
H1A C9 H1B 107.3 . . ?
C9' S1' C2' 104.3(3) . . ?
C9' S1' Pt 95.86(19) . . ?
C2' S1' Pt 98.8(2) . . ?
C3' S4' C5' 103.9(3) . . ?
C3' S4' Pt 100.6(2) . . ?
C5' S4' Pt 103.6(2) . . ?
C6' S7' C8' 102.6(3) . . ?
C6' S7' Pt 99.3(2) . . ?
C8' S7' Pt 104.6(2) . . ?
C3' C2' S1' 114.1(5) . . ?
C3' C2' H1'A 108.7 . . ?
S1' C2' H1'A 108.7 . . ?
C3' C2' H1'B 108.7 . . ?
S1' C2' H1'B 108.7 . . ?
H1'A C2' H1'B 107.6 . . ?
C2' C3' S4' 115.3(4) . . ?
C2' C3' H2'A 108.4 . . ?
S4' C3' H2'A 108.4 . . ?
C2' C3' H2'B 108.4 . . ?
S4' C3' H2'B 108.4 . . ?
H2'A C3' H2'B 107.5 . . ?
C6' C5' S4' 111.5(4) . . ?
C6' C5' H3'A 109.3 . . ?
S4' C5' H3'A 109.3 . . ?
C6' C5' H3'B 109.3 . . ?
S4' C5' H3'B 109.3 . . ?
H3'A C5' H3'B 108.0 . . ?
C5' C6' S7' 114.0(4) . . ?
C5' C6' H4'A 108.7 . . ?
S7' C6' H4'A 108.7 . . ?
C5' C6' H4'B 108.7 . . ?
S7' C6' H4'B 108.7 . . ?
H4'A C6' H4'B 107.6 . . ?
C9' C8' S7' 113.8(4) . . ?
C9' C8' H5'A 108.8 . . ?
S7' C8' H5'A 108.8 . . ?
C9' C8' H5'B 108.8 . . ?
S7' C8' H5'B 108.8 . . ?
H5'A C8' H5'B 107.7 . . ?
C8' C9' S1' 116.9(4) . . ?
C8' C9' H6'A 108.1 . . ?
S1' C9' H6'A 108.1 . . ?
C8' C9' H6'B 108.1 . . ?
S1' C9' H6'B 108.1 . . ?
H6'A C9' H6'B 107.3 . . ?
F3 P F5 93.5(4) . . ?
F3 P F6 89.9(3) . . ?
F5 P F6 90.0(3) . . ?
F3 P F2 89.6(4) . . ?
F5 P F2 176.8(4) . . ?
F6 P F2 89.3(3) . . ?
F3 P F4 176.6(4) . . ?
F5 P F4 89.6(3) . . ?
F6 P F4 88.7(3) . . ?
F2 P F4 87.3(3) . . ?
F3 P F1 90.1(3) . . ?
F5 P F1 90.4(3) . . ?
F6 P F1 179.5(3) . . ?
F2 P F1 90.2(3) . . ?
F4 P F1 91.2(3) . . ?
F25' P' F21' 90.4(5) . . ?
F25' P' F26' 90.6(5) . . ?
F21' P' F26' 179.0(6) . . ?
F25' P' F22' 179.7(6) . . ?
F21' P' F22' 89.3(5) . . ?
F26' P' F22' 89.7(5) . . ?
F5' P' F1' 90.0(4) . . ?
F11' P' F15' 91.0(4) . . ?
F5' P' F3' 90.06(18) . . ?
F11' P' F3' 90.21(18) . . ?
F21' P' F3' 90.38(18) . . ?
F26' P' F3' 89.64(18) . . ?
F22' P' F3' 89.97(18) . . ?
F5' P' F3' 90.38(18) . . ?
F1' P' F3' 90.16(17) . . ?
F15' P' F3' 90.35(18) . . ?
F5' P' F6' 89.6(4) . . ?
F1' P' F6' 179.6(5) . . ?
F3' P' F6' 89.74(18) . . ?
F11' P' F12' 91.4(4) . . ?
F15' P' F12' 177.6(4) . . ?
F3' P' F12' 89.67(18) . . ?
F5' P' F2' 179.4(5) . . ?
F1' P' F2' 90.6(4) . . ?
F3' P' F2' 89.64(17) . . ?
F6' P' F2' 89.8(4) . . ?
F6" P" F5" 89.9(2) . . ?
F6" P" F3" 91.0(2) . . ?
F5" P" F3" 88.7(2) . . ?
F6" P" F1" 179.3(3) . . ?
F5" P" F1" 89.7(2) . . ?
F3" P" F1" 89.5(2) . . ?
F6" P" F2" 89.9(3) . . ?
F5" P" F2" 179.7(3) . . ?
F3" P" F2" 91.1(2) . . ?
F1" P" F2" 90.5(3) . . ?
F6" P" F4" 89.9(2) . . ?
F5" P" F4" 90.3(2) . . ?
F3" P" F4" 178.6(2) . . ?
F1" P" F4" 89.6(2) . . ?
F2" P" F4" 90.0(2) . . ?
C2S C1S H1S1 109.5 . . ?
C2S C1S H1S2 109.5 . . ?
H1S1 C1S H1S2 109.5 . . ?
C2S C1S H1S3 109.5 . . ?
H1S1 C1S H1S3 109.5 . . ?
H1S2 C1S H1S3 109.5 . . ?
N3S C2S C1S 178.8(8) . . ?

loop_
_geom_bond_atom_site_label_1
_geom_bond_atom_site_label_2
_geom_bond_distance
_geom_bond_site_symmetry_2
_geom_bond_publ_flag
Pt S1 2.5832(14) . ?
Pt S4 2.3467(15) . ?
Pt S7 2.3423(13) . ?
Pt S1' 2.5762(13) . ?
Pt S4' 2.3445(14) . ?
Pt S7' 2.3442(14) . ?
S1 C9 1.819(6) . ?
S1 C2 1.822(6) . ?
S4 C3 1.820(6) . ?
S4 C5 1.831(6) . ?
S7 C6 1.828(6) . ?
S7 C8 1.831(6) . ?
C2 C3 1.512(9) . ?
C2 H6A 0.9900 . ?
C2 H6B 0.9900 . ?
C3 H5A 0.9900 . ?
C3 H5B 0.9900 . ?
C5 C6 1.510(8) . ?
C5 H4A 0.9900 . ?
C5 H4B 0.9900 . ?
C6 H3A 0.9900 . ?
C6 H3B 0.9900 . ?
C8 C9 1.527(8) . ?
C8 H2A 0.9900 . ?
C8 H2B 0.9900 . ?
C9 H1A 0.9900 . ?
C9 H1B 0.9900 . ?
S1' C9' 1.814(6) . ?
S1' C2' 1.821(7) . ?
S4' C3' 1.820(7) . ?
S4' C5' 1.831(6) . ?
S7' C6' 1.824(6) . ?
S7' C8' 1.837(6) . ?
C2' C3' 1.511(9) . ?
C2' H1'A 0.9900 . ?
C2' H1'B 0.9900 . ?
C3' H2'A 0.9900 . ?
C3' H2'B 0.9900 . ?
C5' C6' 1.514(9) . ?
C5' H3'A 0.9900 . ?
C5' H3'B 0.9900 . ?
C6' H4'A 0.9900 . ?
C6' H4'B 0.9900 . ?
C8' C9' 1.513(9) . ?
C8' H5'A 0.9900 . ?
C8' H5'B 0.9900 . ?
C9' H6'A 0.9900 . ?
C9' H6'B 0.9900 . ?
P F1 1.593(4) . ?
P F2 1.582(5) . ?
P F3 1.553(5) . ?
P F4 1.583(5) . ?
P F5 1.558(5) . ?
P F6 1.581(5) . ?
P' F25' 1.546(4) . ?
P' F11' 1.548(4) . ?
P' F21' 1.549(5) . ?
P' F26' 1.551(5) . ?
P' F22' 1.554(5) . ?
P' F5' 1.555(4) . ?
P' F1' 1.556(4) . ?
P' F15' 1.557(4) . ?
P' F3' 1.558(3) . ?
P' F6' 1.559(4) . ?
P' F12' 1.560(4) . ?
P' F2' 1.562(4) . ?
P" F6" 1.589(4) . ?
P" F5" 1.593(4) . ?
P" F3" 1.599(4) . ?
P" F1" 1.605(4) . ?
P" F2" 1.608(4) . ?
P" F4" 1.608(4) . ?
C1S C2S 1.450(11) . ?
C1S H1S1 0.9800 . ?
C1S H1S2 0.9800 . ?
C1S H1S3 0.9800 . ?
C2S N3S 1.126(9) . ?

loop_
_geom_torsion_atom_site_label_1
_geom_torsion_atom_site_label_2
_geom_torsion_atom_site_label_3
_geom_torsion_atom_site_label_4
_geom_torsion
_geom_torsion_site_symmetry_1
_geom_torsion_site_symmetry_2
_geom_torsion_site_symmetry_3
_geom_torsion_site_symmetry_4
_geom_torsion_publ_flag
C9 S1 C2 C3 -130.1(5) . . . . ?
S1 C2 C3 S4 56.9(6) . . . . ?
C5 S4 C3 C2 58.4(5) . . . . ?
C3 S4 C5 C6 -135.0(4) . . . . ?
S4 C5 C6 S7 55.1(5) . . . . ?
C8 S7 C6 C5 58.6(5) . . . . ?
C6 S7 C8 C9 -132.7(5) . . . . ?
S7 C8 C9 S1 52.6(6) . . . . ?
C2 S1 C9 C8 59.0(5) . . . . ?
C9' S1' C2' C3' 129.2(5) . . . . ?
S1' C2' C3' S4' -56.6(6) . . . . ?
C5' S4' C3' C2' -58.8(6) . . . . ?
C3' S4' C5' C6' 134.2(5) . . . . ?
S4' C5' C6' S7' -53.3(6) . . . . ?
C8' S7' C6' C5' -60.3(5) . . . . ?
C6' S7' C8' C9' 133.6(5) . . . . ?
S7' C8' C9' S1' -54.3(6) . . . . ?
C2' S1' C9' C8' -56.7(5) . . . . ?
